data_1512292
loop_
_publ_author_name
'Wang, Cheng'
'Wang, Dan'
'Gao, Shuanhu'

_publ_section_title
;
 Total synthesis of cyanthiwigins a, C, g, and h.
;
_journal_issue 17
_journal_name_full 'Organic letters'
_journal_page_first 4402
_journal_page_last 4405
_journal_paper_doi 10.1021/ol4019425
_journal_volume 15
_journal_year 2013
_chemical_formula_sum 'C17 H22 O'
_chemical_formula_weight 242.35
_chemical_name_systematic
; 
 ? 
;
_space_group_IT_number 2
_symmetry_cell_setting triclinic
_symmetry_space_group_name_Hall '-P 1'
_symmetry_space_group_name_H-M 'P -1'
_atom_sites_solution_hydrogens geom
_atom_sites_solution_primary direct
_atom_sites_solution_secondary difmap
_audit_creation_method SHELXL-97
_cell_angle_alpha 110.666(3)
_cell_angle_beta 106.674(3)
_cell_angle_gamma 95.546(3)
_cell_formula_units_Z 2
_cell_length_a 7.3896(7)
_cell_length_b 9.5633(9)
_cell_length_c 11.7100(11)
_cell_measurement_temperature 296(2)
_cell_volume 723.42(12)
_computing_structure_refinement 'SHELXL-97 (Sheldrick, 2008)'
_computing_structure_solution 'SHELXS-97 (Sheldrick, 2008)'
_diffrn_ambient_temperature 296(2)
_diffrn_measured_fraction_theta_full 0.994
_diffrn_measured_fraction_theta_max 0.994
_diffrn_radiation_monochromator graphite
_diffrn_radiation_source 'fine-focus sealed tube'
_diffrn_radiation_type MoK\a
_diffrn_radiation_wavelength 0.71073
_diffrn_reflns_av_R_equivalents 0.0417
_diffrn_reflns_av_sigmaI/netI 0.0469
_diffrn_reflns_limit_h_max 8
_diffrn_reflns_limit_h_min -7
_diffrn_reflns_limit_k_max 11
_diffrn_reflns_limit_k_min -11
_diffrn_reflns_limit_l_max 13
_diffrn_reflns_limit_l_min -13
_diffrn_reflns_number 8511
_diffrn_reflns_theta_full 25.01
_diffrn_reflns_theta_max 25.01
_diffrn_reflns_theta_min 2.33
_exptl_absorpt_coefficient_mu 0.067
_exptl_absorpt_correction_T_max 0.9828
_exptl_absorpt_correction_T_min 0.9725
_exptl_absorpt_correction_type multi-scan
_exptl_crystal_colour colorless
_exptl_crystal_density_diffrn 1.113
_exptl_crystal_density_method 'not measured'
_exptl_crystal_description block
_exptl_crystal_F_000 264
_exptl_crystal_size_max 0.42
_exptl_crystal_size_mid 0.36
_exptl_crystal_size_min 0.26
_refine_diff_density_max 0.454
_refine_diff_density_min -0.385
_refine_diff_density_rms 0.049
_refine_ls_extinction_method none
_refine_ls_goodness_of_fit_ref 1.058
_refine_ls_hydrogen_treatment constr
_refine_ls_matrix_type full
_refine_ls_number_parameters 163
_refine_ls_number_reflns 2535
_refine_ls_number_restraints 0
_refine_ls_restrained_S_all 1.058
_refine_ls_R_factor_all 0.1083
_refine_ls_R_factor_gt 0.0693
_refine_ls_shift/su_max 0.000
_refine_ls_shift/su_mean 0.000
_refine_ls_structure_factor_coef Fsqd
_refine_ls_weighting_details 'calc w=1/[\s^2^(Fo^2^)+(0.1036P)^2^+0.3526P] where P=(Fo^2^+2Fc^2^)/3'
_refine_ls_weighting_scheme calc
_refine_ls_wR_factor_gt 0.1889
_refine_ls_wR_factor_ref 0.2243
_reflns_number_gt 1557
_reflns_number_total 2535
_reflns_threshold_expression >2sigma(I)
_cod_data_source_file ol4019425_si_003.cif
_cod_data_source_block z
_cod_depositor_comments
;
The following automatic conversions were performed:

'_symmetry_cell_setting' value 'Triclinic' changed to 'triclinic'
according to /home/saulius/struct/CIF-dictionaries/cif_core.dic
dictionary named 'cif_core.dic' version 2.4.2 from 2011-04-26.

Automatic conversion script
Id: cif_fix_values 1891 2012-01-12 08:04:46Z andrius 
;
_cod_original_sg_symbol_H-M P-1
_cod_database_code 1512292

loop_
_symmetry_equiv_pos_as_xyz
'x, y, z'
'-x, -y, -z'

loop_
_atom_site_label
_atom_site_type_symbol
_atom_site_fract_x
_atom_site_fract_y
_atom_site_fract_z
_atom_site_U_iso_or_equiv
_atom_site_adp_type
_atom_site_occupancy
_atom_site_symmetry_multiplicity
_atom_site_calc_flag
_atom_site_refinement_flags
O1 O 0.3208(4) 1.2735(3) 0.3859(3) 0.0939(10) Uani 1 1 d .
C1 C 0.4661(4) 0.9901(3) 0.2083(3) 0.0430(7) Uani 1 1 d .
H1A H 0.4949 1.0396 0.1532 0.052 Uiso 1 1 calc R
C2 C 0.2455(4) 0.9418(3) 0.1626(3) 0.0543(8) Uani 1 1 d .
H2A H 0.2127 0.8768 0.2045 0.065 Uiso 1 1 calc R
H2B H 0.1951 1.0329 0.1922 0.065 Uiso 1 1 calc R
C3 C 0.1430(4) 0.8570(3) 0.0165(3) 0.0603(9) Uani 1 1 d .
H3A H 0.0757 0.9047 -0.0337 0.072 Uiso 1 1 calc R
C4 C 0.1559(5) 0.6929(3) -0.0427(3) 0.0531(8) Uani 1 1 d .
C5 C 0.3250(5) 0.6520(3) -0.0270(3) 0.0574(8) Uani 1 1 d .
H5A H 0.3207 0.5478 -0.0653 0.069 Uiso 1 1 calc R
C6 C 0.5212(4) 0.7555(3) 0.0457(3) 0.0547(8) Uani 1 1 d .
H6A H 0.6105 0.7594 0.0042 0.066 Uiso 1 1 calc R
C7 C 0.5723(4) 0.8560(3) 0.1917(3) 0.0474(7) Uani 1 1 d .
C8 C 0.7866(4) 0.9203(4) 0.2484(3) 0.0596(9) Uani 1 1 d .
H8A H 0.8647 0.8559 0.2190 0.072 Uiso 1 1 calc R
C9 C 0.8739(5) 1.0585(4) 0.3355(4) 0.0646(9) Uani 1 1 d .
H9A H 1.0083 1.0851 0.3633 0.077 Uiso 1 1 calc R
C10 C 0.7705(4) 1.1765(4) 0.3930(3) 0.0549(8) Uani 1 1 d .
C11 C 0.7800(5) 1.3055(4) 0.3434(3) 0.0680(10) Uani 1 1 d .
H11A H 0.8997 1.3823 0.3953 0.082 Uiso 1 1 calc R
H11B H 0.7734 1.2646 0.2534 0.082 Uiso 1 1 calc R
C12 C 0.6083(6) 1.3740(4) 0.3560(4) 0.0794(11) Uani 1 1 d .
H12A H 0.5487 1.3963 0.2809 0.095 Uiso 1 1 calc R
H12B H 0.6471 1.4682 0.4335 0.095 Uiso 1 1 calc R
C13 C 0.4693(5) 1.2545(4) 0.3647(3) 0.0632(9) Uani 1 1 d .
C14 C 0.5507(4) 1.1124(3) 0.3492(3) 0.0483(7) Uani 1 1 d .
H14A H 0.5244 1.0689 0.4086 0.058 Uiso 1 1 calc R
C15 C 0.8592(5) 1.2440(5) 0.5413(3) 0.0867(12) Uani 1 1 d .
H15A H 0.8501 1.1636 0.5718 0.130 Uiso 1 1 calc R
H15B H 0.7904 1.3182 0.5774 0.130 Uiso 1 1 calc R
H15C H 0.9928 1.2927 0.5677 0.130 Uiso 1 1 calc R
C16 C -0.0334(5) 0.5808(4) -0.1236(4) 0.0778(11) Uani 1 1 d .
H16A H -0.0108 0.4794 -0.1566 0.117 Uiso 1 1 calc R
H16B H -0.0978 0.6064 -0.1948 0.117 Uiso 1 1 calc R
H16C H -0.1131 0.5846 -0.0711 0.117 Uiso 1 1 calc R
C17 C 0.5231(5) 0.7554(4) 0.2616(3) 0.0630(9) Uani 1 1 d .
H17A H 0.5927 0.6746 0.2492 0.094 Uiso 1 1 calc R
H17B H 0.3865 0.7118 0.2263 0.094 Uiso 1 1 calc R
H17C H 0.5596 0.8171 0.3529 0.094 Uiso 1 1 calc R

loop_
_atom_site_aniso_label
_atom_site_aniso_U_11
_atom_site_aniso_U_22
_atom_site_aniso_U_33
_atom_site_aniso_U_23
_atom_site_aniso_U_13
_atom_site_aniso_U_12
O1 0.0677(17) 0.0658(17) 0.117(2) -0.0034(15) 0.0363(16) 0.0177(13)
C1 0.0420(16) 0.0427(16) 0.0424(16) 0.0142(13) 0.0158(12) 0.0082(12)
C2 0.0474(18) 0.0472(17) 0.0567(19) 0.0066(15) 0.0182(15) 0.0125(14)
C3 0.059(2) 0.0465(18) 0.054(2) 0.0083(15) 0.0008(15) 0.0172(15)
C4 0.065(2) 0.0421(17) 0.0430(17) 0.0113(14) 0.0146(15) 0.0049(15)
C5 0.083(2) 0.0376(16) 0.0472(18) 0.0101(14) 0.0234(16) 0.0161(16)
C6 0.060(2) 0.0521(18) 0.056(2) 0.0155(15) 0.0319(16) 0.0164(15)
C7 0.0481(17) 0.0432(16) 0.0548(18) 0.0212(14) 0.0201(14) 0.0133(13)
C8 0.0437(18) 0.065(2) 0.075(2) 0.0275(19) 0.0245(16) 0.0200(16)
C9 0.0426(18) 0.074(2) 0.071(2) 0.026(2) 0.0167(16) 0.0094(17)
C10 0.0476(18) 0.0585(19) 0.0480(18) 0.0154(15) 0.0125(14) -0.0002(15)
C11 0.077(2) 0.0527(19) 0.063(2) 0.0141(17) 0.0264(18) -0.0068(17)
C12 0.105(3) 0.049(2) 0.081(3) 0.0184(19) 0.037(2) 0.016(2)
C13 0.065(2) 0.053(2) 0.0492(19) -0.0017(15) 0.0159(16) 0.0097(17)
C14 0.0484(17) 0.0479(17) 0.0418(16) 0.0116(13) 0.0158(13) 0.0045(14)
C15 0.072(3) 0.107(3) 0.050(2) 0.019(2) 0.0006(18) -0.003(2)
C16 0.086(3) 0.059(2) 0.062(2) 0.0100(18) 0.012(2) -0.002(2)
C17 0.072(2) 0.062(2) 0.064(2) 0.0343(18) 0.0239(17) 0.0165(17)

loop_
_atom_type_symbol
_atom_type_description
_atom_type_scat_dispersion_real
_atom_type_scat_dispersion_imag
_atom_type_scat_source
C C 0.0033 0.0016 'International Tables Vol C Tables 4.2.6.8 and 6.1.1.4'
H H 0.0000 0.0000 'International Tables Vol C Tables 4.2.6.8 and 6.1.1.4'
O O 0.0106 0.0060 'International Tables Vol C Tables 4.2.6.8 and 6.1.1.4'

loop_
_geom_angle_atom_site_label_1
_geom_angle_atom_site_label_2
_geom_angle_atom_site_label_3
_geom_angle
C2 C1 C14 111.7(2)
C2 C1 C7 114.8(2)
C14 C1 C7 110.8(2)
C2 C1 H1A 106.3
C14 C1 H1A 106.3
C7 C1 H1A 106.3
C3 C2 C1 115.9(2)
C3 C2 H2A 108.3
C1 C2 H2A 108.3
C3 C2 H2B 108.3
C1 C2 H2B 108.3
H2A C2 H2B 107.4
C4 C3 C2 116.8(3)
C4 C3 H3A 121.6
C2 C3 H3A 121.6
C5 C4 C16 122.7(3)
C5 C4 C3 121.8(3)
C16 C4 C3 115.5(3)
C4 C5 C6 126.8(3)
C4 C5 H5A 116.6
C6 C5 H5A 116.6
C5 C6 C7 118.3(2)
C5 C6 H6A 120.8
C7 C6 H6A 120.8
C8 C7 C17 107.8(2)
C8 C7 C6 107.8(2)
C17 C7 C6 109.5(2)
C8 C7 C1 109.0(2)
C17 C7 C1 112.5(2)
C6 C7 C1 110.0(2)
C9 C8 C7 126.0(3)
C9 C8 H8A 117.0
C7 C8 H8A 117.0
C8 C9 C10 124.0(3)
C8 C9 H9A 118.0
C10 C9 H9A 118.0
C9 C10 C15 110.0(3)
C9 C10 C11 111.0(3)
C15 C10 C11 109.8(3)
C9 C10 C14 112.6(3)
C15 C10 C14 110.2(3)
C11 C10 C14 103.0(2)
C12 C11 C10 105.9(3)
C12 C11 H11A 110.6
C10 C11 H11A 110.6
C12 C11 H11B 110.6
C10 C11 H11B 110.6
H11A C11 H11B 108.7
C11 C12 C13 105.6(3)
C11 C12 H12A 110.6
C13 C12 H12A 110.6
C11 C12 H12B 110.6
C13 C12 H12B 110.6
H12A C12 H12B 108.8
O1 C13 C12 124.7(3)
O1 C13 C14 126.0(3)
C12 C13 C14 109.2(3)
C13 C14 C1 112.3(2)
C13 C14 C10 102.6(2)
C1 C14 C10 112.9(2)
C13 C14 H14A 109.6
C1 C14 H14A 109.6
C10 C14 H14A 109.6
C10 C15 H15A 109.5
C10 C15 H15B 109.5
H15A C15 H15B 109.5
C10 C15 H15C 109.5
H15A C15 H15C 109.5
H15B C15 H15C 109.5
C4 C16 H16A 109.5
C4 C16 H16B 109.5
H16A C16 H16B 109.5
C4 C16 H16C 109.5
H16A C16 H16C 109.5
H16B C16 H16C 109.5
C7 C17 H17A 109.5
C7 C17 H17B 109.5
H17A C17 H17B 109.5
C7 C17 H17C 109.5
H17A C17 H17C 109.5
H17B C17 H17C 109.5

loop_
_geom_bond_atom_site_label_1
_geom_bond_atom_site_label_2
_geom_bond_distance
O1 C13 1.209(4)
C1 C2 1.528(4)
C1 C14 1.544(4)
C1 C7 1.550(4)
C1 H1A 0.9800
C2 C3 1.522(4)
C2 H2A 0.9700
C2 H2B 0.9700
C3 C4 1.500(4)
C3 H3A 0.9300
C4 C5 1.327(4)
C4 C16 1.495(4)
C5 C6 1.492(4)
C5 H5A 0.9300
C6 C7 1.546(4)
C6 H6A 0.9300
C7 C8 1.499(4)
C7 C17 1.546(4)
C8 C9 1.308(4)
C8 H8A 0.9300
C9 C10 1.495(5)
C9 H9A 0.9300
C10 C15 1.528(4)
C10 C11 1.542(4)
C10 C14 1.544(4)
C11 C12 1.503(5)
C11 H11A 0.9700
C11 H11B 0.9700
C12 C13 1.512(5)
C12 H12A 0.9700
C12 H12B 0.9700
C13 C14 1.513(4)
C14 H14A 0.9800
C15 H15A 0.9600
C15 H15B 0.9600
C15 H15C 0.9600
C16 H16A 0.9600
C16 H16B 0.9600
C16 H16C 0.9600
C17 H17A 0.9600
C17 H17B 0.9600
C17 H17C 0.9600

loop_
_geom_torsion_atom_site_label_1
_geom_torsion_atom_site_label_2
_geom_torsion_atom_site_label_3
_geom_torsion_atom_site_label_4
_geom_torsion
C14 C1 C2 C3 163.7(2)
C7 C1 C2 C3 -69.0(3)
C1 C2 C3 C4 75.2(4)
C2 C3 C4 C5 -54.8(4)
C2 C3 C4 C16 127.2(3)
C16 C4 C5 C6 176.6(3)
C3 C4 C5 C6 -1.2(5)
C4 C5 C6 C7 59.5(4)
C5 C6 C7 C8 167.2(3)
C5 C6 C7 C17 50.1(3)
C5 C6 C7 C1 -74.1(3)
C2 C1 C7 C8 -176.2(2)
C14 C1 C7 C8 -48.5(3)
C2 C1 C7 C17 -56.6(3)
C14 C1 C7 C17 71.1(3)
C2 C1 C7 C6 65.8(3)
C14 C1 C7 C6 -166.5(2)
C17 C7 C8 C9 -100.5(4)
C6 C7 C8 C9 141.3(3)
C1 C7 C8 C9 22.0(4)
C7 C8 C9 C10 -0.1(5)
C8 C9 C10 C15 129.2(4)
C8 C9 C10 C11 -109.0(4)
C8 C9 C10 C14 5.9(5)
C9 C10 C11 C12 155.5(3)
C15 C10 C11 C12 -82.6(3)
C14 C10 C11 C12 34.7(3)
C10 C11 C12 C13 -19.5(4)
C11 C12 C13 O1 173.9(3)
C11 C12 C13 C14 -3.4(4)
O1 C13 C14 C1 85.9(4)
C12 C13 C14 C1 -96.8(3)
O1 C13 C14 C10 -152.6(3)
C12 C13 C14 C10 24.7(3)
C2 C1 C14 C13 -58.3(3)
C7 C1 C14 C13 172.3(2)
C2 C1 C14 C10 -173.7(2)
C7 C1 C14 C10 56.9(3)
C9 C10 C14 C13 -155.3(3)
C15 C10 C14 C13 81.4(3)
C11 C10 C14 C13 -35.6(3)
C9 C10 C14 C1 -34.3(3)
C15 C10 C14 C1 -157.5(3)
C11 C10 C14 C1 85.4(3)
